data_4329222
loop_
_publ_author_name
'Satoshi Igawa'
'Masashi Hashimoto'
'Isao Kawata'
'Mikio Hoshino'
'Masahisa Osawa'

_publ_section_title
;
 Photoluminescence Properties, Molecular Structures, and Theoretical Study
 of Heteroleptic Silver(I) Complexes Containing Diphosphine Ligands
;
_journal_name_full 'Inorganic Chemistry'
_journal_page_first 5805
_journal_page_last 5813
_journal_paper_doi 10.1021/ic300333c
_journal_volume 51
_journal_year 2012
_chemical_formula_sum 'C71 H70 Ag B F4 O P4'
_chemical_formula_weight 1257.83
_chemical_name_systematic
; 
 ? 
;
_space_group_IT_number 7
_symmetry_cell_setting monoclinic
_symmetry_Int_Tables_number 7
_symmetry_space_group_name_Hall 'P -2yac'
_symmetry_space_group_name_H-M 'P 1 n 1'
_atom_sites_solution_hydrogens geom
_atom_sites_solution_primary direct
_atom_sites_solution_secondary difmap
_audit_creation_method SHELXL-97
_cell_angle_alpha 90.00
_cell_angle_beta 103.161(2)
_cell_angle_gamma 90.00
_cell_formula_units_Z 2
_cell_length_a 12.1201(19)
_cell_length_b 15.932(2)
_cell_length_c 16.068(2)
_cell_measurement_reflns_used 10818
_cell_measurement_temperature 90
_cell_measurement_theta_max 32.68
_cell_measurement_theta_min 2.30
_cell_volume 3021.2(7)
_computing_cell_refinement CrystalClear
_computing_data_collection CrystalClear
_computing_data_reduction CrystalClear
_computing_molecular_graphics 'ORTEP-3 for Windows'
_computing_publication_material 'SHELXL-97 (Sheldrick, 2008)'
_computing_structure_refinement 'SHELXL-97 (Sheldrick, 2008)'
_computing_structure_solution 'SHELXS-97 (Sheldrick, 1990)'
_diffrn_ambient_temperature 90
_diffrn_detector_area_resol_mean 7.31
_diffrn_measured_fraction_theta_full 0.994
_diffrn_measured_fraction_theta_max 0.994
_diffrn_measurement_device_type 'Rigaku AFC-8 with Saturn70 CCD'
_diffrn_measurement_method \w-scan
_diffrn_radiation_monochromator confocal
_diffrn_radiation_source 'fine-focus rotating anode'
_diffrn_radiation_type MoK\a
_diffrn_radiation_wavelength 0.71073
_diffrn_reflns_av_R_equivalents 0.0755
_diffrn_reflns_av_sigmaI/netI 0.0736
_diffrn_reflns_limit_h_max 17
_diffrn_reflns_limit_h_min -17
_diffrn_reflns_limit_k_max 23
_diffrn_reflns_limit_k_min -23
_diffrn_reflns_limit_l_max 23
_diffrn_reflns_limit_l_min -23
_diffrn_reflns_number 80603
_diffrn_reflns_theta_full 31.01
_diffrn_reflns_theta_max 31.01
_diffrn_reflns_theta_min 1.28
_diffrn_standards_number 0
_exptl_absorpt_coefficient_mu 0.497
_exptl_absorpt_correction_T_max 0.946
_exptl_absorpt_correction_T_min 0.934
_exptl_absorpt_correction_type numerical
_exptl_absorpt_process_details
; 
    Higashi, T. (1999). Program for Absorption Correction. 
    Rigaku Corporation, Tokyo, Japan. 
;
_exptl_crystal_colour colorless
_exptl_crystal_density_diffrn 1.383
_exptl_crystal_description platelet
_exptl_crystal_F_000 1304
_exptl_crystal_size_max 0.21
_exptl_crystal_size_mid 0.12
_exptl_crystal_size_min 0.11
_refine_diff_density_max 0.711
_refine_diff_density_min -1.315
_refine_diff_density_rms 0.097
_refine_ls_abs_structure_details 'Flack H D (1983), Acta Cryst. A39, 876-881'
_refine_ls_abs_structure_Flack 0.145(16)
_refine_ls_extinction_method none
_refine_ls_goodness_of_fit_ref 1.117
_refine_ls_hydrogen_treatment constr
_refine_ls_matrix_type full
_refine_ls_number_parameters 739
_refine_ls_number_reflns 19049
_refine_ls_number_restraints 2
_refine_ls_restrained_S_all 1.117
_refine_ls_R_factor_all 0.0622
_refine_ls_R_factor_gt 0.0579
_refine_ls_shift/su_max 0.001
_refine_ls_shift/su_mean 0.000
_refine_ls_structure_factor_coef Fsqd
_refine_ls_weighting_details 'calc w=1/[\s^2^(Fo^2^)+(0.0302P)^2^+3.0099P] where P=(Fo^2^+2Fc^2^)/3'
_refine_ls_weighting_scheme calc
_refine_ls_wR_factor_gt 0.1115
_refine_ls_wR_factor_ref 0.1147
_reflns_number_gt 17948
_reflns_number_total 19049
_reflns_threshold_expression I>2\s(I)
_cod_data_source_file ic300333c_si_002_2.cif
_cod_data_source_block complex3
_cod_original_cell_volume 3021.3(8)
_cod_database_code 4329222

loop_
_symmetry_equiv_pos_as_xyz
'x, y, z'
'x+1/2, -y, z+1/2'

loop_
_atom_site_label
_atom_site_type_symbol
_atom_site_fract_x
_atom_site_fract_y
_atom_site_fract_z
_atom_site_U_iso_or_equiv
_atom_site_adp_type
_atom_site_occupancy
_atom_site_symmetry_multiplicity
_atom_site_calc_flag
_atom_site_refinement_flags
Ag1 Ag 0.66992(2) 0.258449(13) 0.916360(17) 0.01702(5) Uani 1 1 d .
P1 P 0.53243(7) 0.14174(6) 0.92280(6) 0.01625(17) Uani 1 1 d .
P2 P 0.81273(7) 0.14218(6) 0.93488(6) 0.01707(17) Uani 1 1 d .
P3 P 0.70452(7) 0.39067(5) 1.00250(6) 0.01605(16) Uani 1 1 d .
P4 P 0.61642(7) 0.36143(5) 0.79467(6) 0.01683(16) Uani 1 1 d .
F1 F 0.8078(4) 0.79157(19) 0.8284(2) 0.0835(14) Uani 1 1 d .
F2 F 0.7321(2) 0.6774(2) 0.87557(17) 0.0489(7) Uani 1 1 d .
F3 F 0.7379(3) 0.68964(19) 0.73557(16) 0.0492(7) Uani 1 1 d .
F4 F 0.8975(3) 0.6669(2) 0.8346(2) 0.0632(9) Uani 1 1 d .
O1 O 0.8463(4) 0.2061(3) 0.4636(3) 0.0646(11) Uani 1 1 d .
C1 C 0.4079(3) 0.1110(2) 0.8403(2) 0.0187(7) Uani 1 1 d .
C2 C 0.4185(3) 0.0981(2) 0.7563(2) 0.0189(6) Uani 1 1 d .
C3 C 0.3218(3) 0.0783(2) 0.6944(2) 0.0236(7) Uani 1 1 d .
H3 H 0.3281 0.0687 0.6373 0.028 Uiso 1 1 calc R
C4 C 0.2155(3) 0.0722(2) 0.7143(2) 0.0245(7) Uani 1 1 d .
H4 H 0.1501 0.0610 0.6705 0.029 Uiso 1 1 calc R
C5 C 0.2061(3) 0.0827(2) 0.7980(2) 0.0242(7) Uani 1 1 d .
H5 H 0.1347 0.0770 0.8124 0.029 Uiso 1 1 calc R
C6 C 0.3020(3) 0.1016(2) 0.8603(2) 0.0206(7) Uani 1 1 d .
H6 H 0.2959 0.1083 0.9178 0.025 Uiso 1 1 calc R
C7 C 0.4846(3) 0.1483(2) 1.0231(2) 0.0175(6) Uani 1 1 d .
C8 C 0.4155(3) 0.2143(2) 1.0383(2) 0.0209(7) Uani 1 1 d .
C9 C 0.3917(3) 0.2212(3) 1.1190(2) 0.0251(8) Uani 1 1 d .
H9 H 0.3427 0.2645 1.1293 0.030 Uiso 1 1 calc R
C10 C 0.4383(3) 0.1657(2) 1.1849(2) 0.0261(8) Uani 1 1 d .
H10 H 0.4212 0.1714 1.2395 0.031 Uiso 1 1 calc R
C11 C 0.5091(3) 0.1028(2) 1.1704(2) 0.0262(8) Uani 1 1 d .
H11 H 0.5430 0.0660 1.2155 0.031 Uiso 1 1 calc R
C12 C 0.5310(3) 0.0929(2) 1.0899(2) 0.0225(7) Uani 1 1 d .
H12 H 0.5780 0.0480 1.0798 0.027 Uiso 1 1 calc R
C13 C 0.6157(3) 0.0447(2) 0.9339(2) 0.0175(6) Uani 1 1 d .
C14 C 0.5598(3) -0.0329(2) 0.9352(2) 0.0238(7) Uani 1 1 d .
H14 H 0.4798 -0.0338 0.9283 0.029 Uiso 1 1 calc R
C15 C 0.6193(3) -0.1073(2) 0.9464(3) 0.0266(8) Uani 1 1 d .
H15 H 0.5803 -0.1590 0.9469 0.032 Uiso 1 1 calc R
C16 C 0.7351(3) -0.1068(2) 0.9567(2) 0.0257(7) Uani 1 1 d .
H16 H 0.7761 -0.1580 0.9655 0.031 Uiso 1 1 calc R
C17 C 0.7922(3) -0.0318(2) 0.9544(2) 0.0240(7) Uani 1 1 d .
H17 H 0.8721 -0.0322 0.9614 0.029 Uiso 1 1 calc R
C18 C 0.7337(3) 0.0447(2) 0.9420(2) 0.0176(6) Uani 1 1 d .
C19 C 0.8615(3) 0.1314(2) 0.8354(2) 0.0190(7) Uani 1 1 d .
C20 C 0.9251(3) 0.1963(2) 0.8099(2) 0.0207(7) Uani 1 1 d .
C21 C 0.9520(3) 0.1895(2) 0.7305(2) 0.0234(7) Uani 1 1 d .
H21 H 0.9986 0.2312 0.7137 0.028 Uiso 1 1 calc R
C22 C 0.9128(3) 0.1233(2) 0.6747(2) 0.0245(7) Uani 1 1 d .
H22 H 0.9294 0.1217 0.6197 0.029 Uiso 1 1 calc R
C23 C 0.8491(3) 0.0599(2) 0.7002(2) 0.0252(7) Uani 1 1 d .
H23 H 0.8224 0.0142 0.6631 0.030 Uiso 1 1 calc R
C24 C 0.8249(3) 0.0640(2) 0.7802(2) 0.0228(7) Uani 1 1 d .
H24 H 0.7825 0.0200 0.7981 0.027 Uiso 1 1 calc R
C25 C 0.9395(3) 0.1283(2) 1.0216(2) 0.0181(6) Uani 1 1 d .
C26 C 0.9327(3) 0.1405(2) 1.1074(2) 0.0197(6) Uani 1 1 d .
C27 C 1.0331(3) 0.1358(2) 1.1708(2) 0.0237(7) Uani 1 1 d .
H27 H 1.0303 0.1444 1.2288 0.028 Uiso 1 1 calc R
C28 C 1.1365(3) 0.1189(2) 1.1512(2) 0.0255(7) Uani 1 1 d .
H28 H 1.2039 0.1176 1.1952 0.031 Uiso 1 1 calc R
C29 C 1.1408(3) 0.1039(2) 1.0674(2) 0.0237(7) Uani 1 1 d .
H29 H 1.2109 0.0903 1.0538 0.028 Uiso 1 1 calc R
C30 C 1.0432(3) 0.1088(2) 1.0030(2) 0.0221(7) Uani 1 1 d .
H30 H 1.0471 0.0988 0.9455 0.027 Uiso 1 1 calc R
C31 C 0.5323(3) 0.1046(2) 0.7334(2) 0.0224(7) Uani 1 1 d .
H31A H 0.5787 0.0558 0.7585 0.027 Uiso 1 1 calc R
H31B H 0.5708 0.1557 0.7607 0.027 Uiso 1 1 calc R
C32 C 0.5311(3) 0.1080(3) 0.6384(2) 0.0269(8) Uani 1 1 d .
H32A H 0.6083 0.1169 0.6311 0.032 Uiso 1 1 calc R
H32B H 0.4824 0.1542 0.6117 0.032 Uiso 1 1 calc R
H32C H 0.5017 0.0549 0.6114 0.032 Uiso 1 1 calc R
C33 C 0.3756(4) 0.2808(3) 0.9713(3) 0.0343(10) Uani 1 1 d .
H33A H 0.4402 0.2953 0.9458 0.041 Uiso 1 1 calc R
H33B H 0.3164 0.2555 0.9254 0.041 Uiso 1 1 calc R
C34 C 0.3293(5) 0.3606(3) 0.9979(3) 0.0455(12) Uani 1 1 d .
H34A H 0.3870 0.3878 1.0424 0.055 Uiso 1 1 calc R
H34B H 0.2623 0.3484 1.0203 0.055 Uiso 1 1 calc R
H34C H 0.3083 0.3982 0.9485 0.055 Uiso 1 1 calc R
C35 C 0.9621(4) 0.2729(3) 0.8653(3) 0.0221(8) Uani 1 1 d .
H35A H 0.9934 0.2537 0.9246 0.027 Uiso 1 1 calc R
H35B H 0.8942 0.3071 0.8659 0.027 Uiso 1 1 calc R
C36 C 1.0495(4) 0.3288(3) 0.8387(3) 0.0328(9) Uani 1 1 d .
H36A H 1.0196 0.3490 0.7802 0.039 Uiso 1 1 calc R
H36B H 1.1191 0.2968 0.8410 0.039 Uiso 1 1 calc R
H36C H 1.0660 0.3769 0.8776 0.039 Uiso 1 1 calc R
C37 C 0.8206(3) 0.1573(3) 1.1304(2) 0.0248(7) Uani 1 1 d .
H37A H 0.7694 0.1095 1.1099 0.030 Uiso 1 1 calc R
H37B H 0.7865 0.2078 1.0988 0.030 Uiso 1 1 calc R
C38 C 0.8239(4) 0.1707(3) 1.2246(2) 0.0316(9) Uani 1 1 d .
H38A H 0.8720 0.2191 1.2457 0.038 Uiso 1 1 calc R
H38B H 0.8548 0.1205 1.2569 0.038 Uiso 1 1 calc R
H38C H 0.7469 0.1810 1.2320 0.038 Uiso 1 1 calc R
C39 C 0.8491(3) 0.4270(2) 1.0093(2) 0.0182(6) Uani 1 1 d .
C40 C 0.9358(3) 0.3837(2) 1.0645(2) 0.0239(7) Uani 1 1 d .
H40 H 0.9182 0.3371 1.0960 0.029 Uiso 1 1 calc R
C41 C 1.0478(3) 0.4084(3) 1.0737(2) 0.0286(8) Uani 1 1 d .
H41 H 1.1062 0.3796 1.1128 0.034 Uiso 1 1 calc R
C42 C 1.0748(3) 0.4745(3) 1.0263(3) 0.0295(8) Uani 1 1 d .
H42 H 1.1514 0.4914 1.0326 0.035 Uiso 1 1 calc R
C43 C 0.9880(3) 0.5162(2) 0.9691(2) 0.0246(7) Uani 1 1 d .
H43 H 1.0059 0.5607 0.9352 0.030 Uiso 1 1 calc R
C44 C 0.8757(3) 0.4928(2) 0.9615(2) 0.0210(7) Uani 1 1 d .
H44 H 0.8171 0.5222 0.9232 0.025 Uiso 1 1 calc R
C45 C 0.6858(3) 0.4102(2) 1.1104(2) 0.0175(6) Uani 1 1 d .
C46 C 0.6208(3) 0.3543(2) 1.1452(2) 0.0223(7) Uani 1 1 d .
H46 H 0.5918 0.3052 1.1144 0.027 Uiso 1 1 calc R
C47 C 0.5979(3) 0.3697(3) 1.2247(2) 0.0263(8) Uani 1 1 d .
H47 H 0.5524 0.3316 1.2478 0.032 Uiso 1 1 calc R
C48 C 0.6415(3) 0.4403(3) 1.2701(2) 0.0270(8) Uani 1 1 d .
H48 H 0.6249 0.4512 1.3241 0.032 Uiso 1 1 calc R
C49 C 0.7095(3) 0.4957(2) 1.2374(2) 0.0244(7) Uani 1 1 d .
H49 H 0.7405 0.5437 1.2693 0.029 Uiso 1 1 calc R
C50 C 0.7318(3) 0.4805(2) 1.1580(2) 0.0213(7) Uani 1 1 d .
H50 H 0.7787 0.5180 1.1357 0.026 Uiso 1 1 calc R
C51 C 0.6133(3) 0.4693(2) 0.9353(2) 0.0156(6) Uani 1 1 d .
C52 C 0.5770(3) 0.5412(2) 0.9712(2) 0.0220(7) Uani 1 1 d .
H52 H 0.6006 0.5504 1.0311 0.026 Uiso 1 1 calc R
C53 C 0.5070(3) 0.5991(2) 0.9205(3) 0.0251(7) Uani 1 1 d .
H53 H 0.4819 0.6473 0.9457 0.030 Uiso 1 1 calc R
C54 C 0.4735(3) 0.5867(2) 0.8328(2) 0.0250(7) Uani 1 1 d .
H54 H 0.4261 0.6266 0.7980 0.030 Uiso 1 1 calc R
C55 C 0.5090(3) 0.5165(2) 0.7963(2) 0.0230(7) Uani 1 1 d .
H55 H 0.4866 0.5089 0.7362 0.028 Uiso 1 1 calc R
C56 C 0.5779(3) 0.4558(2) 0.8465(2) 0.0185(6) Uani 1 1 d .
C57 C 0.7160(3) 0.3980(2) 0.7327(2) 0.0194(6) Uani 1 1 d .
C58 C 0.7567(3) 0.4798(2) 0.7371(2) 0.0217(7) Uani 1 1 d .
H58 H 0.7302 0.5200 0.7716 0.026 Uiso 1 1 calc R
C59 C 0.8358(3) 0.5030(2) 0.6910(2) 0.0256(7) Uani 1 1 d .
H59 H 0.8653 0.5584 0.6958 0.031 Uiso 1 1 calc R
C60 C 0.8719(3) 0.4461(3) 0.6385(2) 0.0284(8) Uani 1 1 d .
H60 H 0.9250 0.4627 0.6065 0.034 Uiso 1 1 calc R
C61 C 0.8305(3) 0.3640(3) 0.6323(2) 0.0282(8) Uani 1 1 d .
H61 H 0.8546 0.3249 0.5954 0.034 Uiso 1 1 calc R
C62 C 0.7537(3) 0.3398(2) 0.6804(2) 0.0241(7) Uani 1 1 d .
H62 H 0.7270 0.2836 0.6777 0.029 Uiso 1 1 calc R
C63 C 0.4858(3) 0.3387(2) 0.7146(2) 0.0190(6) Uani 1 1 d .
C64 C 0.4755(3) 0.3439(2) 0.6272(2) 0.0232(7) Uani 1 1 d .
H64 H 0.5384 0.3617 0.6055 0.028 Uiso 1 1 calc R
C65 C 0.3742(3) 0.3234(2) 0.5710(2) 0.0260(8) Uani 1 1 d .
H65 H 0.3680 0.3275 0.5111 0.031 Uiso 1 1 calc R
C66 C 0.2823(3) 0.2970(2) 0.6016(3) 0.0281(8) Uani 1 1 d .
H66 H 0.2134 0.2824 0.5629 0.034 Uiso 1 1 calc R
C67 C 0.2911(3) 0.2918(2) 0.6885(3) 0.0286(8) Uani 1 1 d .
H67 H 0.2277 0.2745 0.7098 0.034 Uiso 1 1 calc R
C68 C 0.3925(3) 0.3119(2) 0.7450(2) 0.0236(7) Uani 1 1 d .
H68 H 0.3984 0.3073 0.8048 0.028 Uiso 1 1 calc R
C69 C 0.6598(7) 0.2616(4) 0.4436(4) 0.078(2) Uani 1 1 d .
H69A H 0.6672 0.3007 0.3982 0.093 Uiso 1 1 calc R
H69B H 0.6732 0.2915 0.4983 0.093 Uiso 1 1 calc R
H69C H 0.5833 0.2376 0.4308 0.093 Uiso 1 1 calc R
C70 C 0.7447(5) 0.1928(3) 0.4492(3) 0.0452(12) Uani 1 1 d .
C71 C 0.6990(6) 0.1055(4) 0.4391(4) 0.069(2) Uani 1 1 d .
H71A H 0.7283 0.0739 0.4918 0.083 Uiso 1 1 calc R
H71B H 0.7226 0.0780 0.3914 0.083 Uiso 1 1 calc R
H71C H 0.6161 0.1072 0.4275 0.083 Uiso 1 1 calc R
B1 B 0.7934(4) 0.7061(3) 0.8194(3) 0.0300(9) Uani 1 1 d .

loop_
_atom_site_aniso_label
_atom_site_aniso_U_11
_atom_site_aniso_U_22
_atom_site_aniso_U_33
_atom_site_aniso_U_23
_atom_site_aniso_U_13
_atom_site_aniso_U_12
Ag1 0.01828(9) 0.01529(10) 0.01697(10) 0.00015(11) 0.00293(7) 0.00040(11)
P1 0.0171(4) 0.0136(4) 0.0173(4) -0.0006(3) 0.0024(3) -0.0001(3)
P2 0.0171(4) 0.0164(4) 0.0172(4) 0.0000(3) 0.0026(3) 0.0014(3)
P3 0.0170(4) 0.0151(4) 0.0155(4) -0.0010(3) 0.0026(3) -0.0004(3)
P4 0.0190(4) 0.0167(4) 0.0146(4) 0.0011(3) 0.0033(3) 0.0010(3)
F1 0.174(4) 0.0347(17) 0.069(2) -0.0182(16) 0.084(3) -0.028(2)
F2 0.0391(15) 0.077(2) 0.0298(13) 0.0179(14) 0.0066(11) -0.0160(14)
F3 0.065(2) 0.0548(18) 0.0261(13) 0.0070(12) 0.0069(13) -0.0001(15)
F4 0.0383(17) 0.094(3) 0.056(2) 0.0070(18) 0.0077(14) 0.0077(17)
O1 0.071(3) 0.067(3) 0.056(3) -0.002(2) 0.014(2) -0.005(2)
C1 0.0193(15) 0.0143(15) 0.0196(16) -0.0011(12) -0.0021(12) 0.0026(12)
C2 0.0215(16) 0.0157(15) 0.0193(16) 0.0001(12) 0.0042(13) 0.0012(12)
C3 0.0283(18) 0.0212(17) 0.0204(17) -0.0069(13) 0.0036(14) 0.0013(14)
C4 0.0196(16) 0.0267(18) 0.0236(18) -0.0041(14) -0.0021(13) -0.0034(14)
C5 0.0204(17) 0.0245(18) 0.0279(19) -0.0059(15) 0.0060(14) -0.0016(14)
C6 0.0198(16) 0.0177(16) 0.0237(18) -0.0022(13) 0.0038(13) 0.0005(12)
C7 0.0181(15) 0.0166(15) 0.0174(15) 0.0002(12) 0.0033(12) -0.0015(12)
C8 0.0204(16) 0.0203(17) 0.0215(17) -0.0058(14) 0.0038(13) -0.0003(13)
C9 0.0255(18) 0.0269(19) 0.0240(18) -0.0066(15) 0.0078(14) -0.0034(15)
C10 0.0262(18) 0.029(2) 0.0248(18) -0.0045(15) 0.0101(15) -0.0053(15)
C11 0.0297(19) 0.0273(19) 0.0236(18) 0.0061(15) 0.0100(15) -0.0038(15)
C12 0.0222(17) 0.0246(18) 0.0205(17) 0.0032(14) 0.0042(13) 0.0031(13)
C13 0.0205(15) 0.0158(15) 0.0157(15) 0.0001(12) 0.0029(12) 0.0008(12)
C14 0.0240(17) 0.0157(16) 0.0307(19) 0.0030(14) 0.0042(14) -0.0026(13)
C15 0.032(2) 0.0166(16) 0.030(2) 0.0030(14) 0.0045(15) -0.0007(14)
C16 0.035(2) 0.0186(17) 0.0214(17) 0.0004(13) 0.0028(15) 0.0057(14)
C17 0.0292(18) 0.0191(16) 0.0245(18) 0.0007(14) 0.0078(14) 0.0057(14)
C18 0.0191(15) 0.0166(15) 0.0161(15) -0.0012(12) 0.0016(12) 0.0016(12)
C19 0.0188(16) 0.0217(17) 0.0168(16) 0.0017(13) 0.0047(12) 0.0041(13)
C20 0.0231(17) 0.0210(17) 0.0183(16) 0.0017(13) 0.0055(13) 0.0032(13)
C21 0.0217(17) 0.0266(19) 0.0216(17) 0.0028(14) 0.0044(13) 0.0062(14)
C22 0.0251(18) 0.030(2) 0.0181(17) -0.0007(14) 0.0044(13) 0.0054(15)
C23 0.0245(17) 0.0292(19) 0.0211(17) -0.0064(15) 0.0036(14) 0.0035(15)
C24 0.0226(17) 0.0240(18) 0.0220(17) -0.0019(14) 0.0051(13) 0.0048(13)
C25 0.0171(15) 0.0169(16) 0.0195(16) 0.0027(12) 0.0025(12) 0.0003(12)
C26 0.0207(16) 0.0209(16) 0.0165(15) 0.0008(13) 0.0021(12) 0.0026(12)
C27 0.0251(17) 0.0255(18) 0.0187(16) 0.0012(13) 0.0012(13) 0.0013(14)
C28 0.0211(17) 0.030(2) 0.0234(18) 0.0011(15) -0.0001(14) -0.0025(14)
C29 0.0155(16) 0.031(2) 0.0236(18) 0.0074(15) 0.0038(13) 0.0038(14)
C30 0.0212(17) 0.0230(18) 0.0215(17) 0.0032(14) 0.0035(13) 0.0037(13)
C31 0.0187(16) 0.0263(18) 0.0218(17) -0.0020(14) 0.0038(13) 0.0001(13)
C32 0.0269(18) 0.032(2) 0.0224(18) 0.0010(15) 0.0062(14) 0.0003(15)
C33 0.048(3) 0.031(2) 0.022(2) -0.0040(18) 0.0042(19) 0.011(2)
C34 0.057(3) 0.028(2) 0.045(3) -0.001(2) -0.004(2) 0.013(2)
C35 0.028(2) 0.0184(17) 0.0214(18) -0.0009(14) 0.0077(15) -0.0014(15)
C36 0.037(2) 0.033(2) 0.030(2) -0.0032(17) 0.0104(17) -0.0100(18)
C37 0.0206(16) 0.033(2) 0.0208(17) -0.0003(14) 0.0035(13) 0.0028(14)
C38 0.033(2) 0.043(2) 0.0204(18) -0.0003(16) 0.0098(15) 0.0049(18)
C39 0.0169(14) 0.0186(15) 0.0195(16) -0.0037(12) 0.0048(12) 0.0001(12)
C40 0.0188(16) 0.0232(17) 0.0289(19) -0.0003(14) 0.0039(14) 0.0005(13)
C41 0.0230(17) 0.033(2) 0.0264(19) -0.0061(16) -0.0003(14) 0.0060(15)
C42 0.0209(17) 0.035(2) 0.033(2) -0.0138(17) 0.0083(15) -0.0051(15)
C43 0.0256(18) 0.0291(19) 0.0205(17) -0.0070(14) 0.0082(14) -0.0066(14)
C44 0.0202(16) 0.0247(17) 0.0179(16) 0.0002(13) 0.0039(12) -0.0012(13)
C45 0.0193(15) 0.0162(15) 0.0172(15) 0.0010(12) 0.0045(12) 0.0026(12)
C46 0.0244(18) 0.0216(17) 0.0209(17) -0.0026(14) 0.0052(14) -0.0043(14)
C47 0.0279(18) 0.033(2) 0.0201(17) -0.0006(15) 0.0103(14) -0.0076(15)
C48 0.033(2) 0.031(2) 0.0207(18) -0.0038(15) 0.0140(15) -0.0008(15)
C49 0.0275(18) 0.0216(17) 0.0238(18) -0.0062(14) 0.0051(14) -0.0022(14)
C50 0.0247(17) 0.0200(16) 0.0191(16) -0.0018(13) 0.0049(13) -0.0029(13)
C51 0.0125(13) 0.0155(14) 0.0195(15) -0.0010(12) 0.0053(11) -0.0009(11)
C52 0.0203(16) 0.0219(17) 0.0242(17) -0.0024(13) 0.0056(13) 0.0017(13)
C53 0.0254(17) 0.0194(17) 0.0304(19) -0.0001(14) 0.0064(15) 0.0035(14)
C54 0.0246(17) 0.0197(17) 0.0292(19) 0.0036(14) 0.0033(14) 0.0066(13)
C55 0.0256(17) 0.0184(16) 0.0219(17) 0.0049(13) -0.0007(13) 0.0042(13)
C56 0.0180(15) 0.0180(15) 0.0191(16) 0.0007(12) 0.0036(12) -0.0009(12)
C57 0.0165(15) 0.0228(17) 0.0186(16) 0.0040(13) 0.0032(12) 0.0032(12)
C58 0.0205(16) 0.0237(17) 0.0204(16) 0.0025(13) 0.0035(13) -0.0010(13)
C59 0.0236(17) 0.0263(18) 0.0267(18) 0.0062(15) 0.0050(14) -0.0017(14)
C60 0.0233(17) 0.039(2) 0.0251(19) 0.0072(16) 0.0093(14) 0.0065(16)
C61 0.0234(18) 0.037(2) 0.0247(19) 0.0056(16) 0.0070(14) 0.0078(15)
C62 0.0270(18) 0.0223(18) 0.0231(18) 0.0014(14) 0.0059(14) 0.0025(14)
C63 0.0221(16) 0.0155(15) 0.0181(16) 0.0010(12) 0.0022(12) 0.0004(12)
C64 0.0268(18) 0.0219(17) 0.0194(17) 0.0000(13) 0.0020(13) 0.0001(14)
C65 0.033(2) 0.0209(17) 0.0210(17) -0.0015(14) -0.0002(14) 0.0034(14)
C66 0.0272(19) 0.0186(17) 0.033(2) -0.0034(15) -0.0037(15) 0.0000(14)
C67 0.0195(17) 0.028(2) 0.036(2) 0.0006(16) 0.0008(15) 0.0000(14)
C68 0.0240(17) 0.0246(18) 0.0218(17) 0.0025(14) 0.0043(13) -0.0003(14)
C69 0.086(5) 0.058(4) 0.067(5) 0.002(3) -0.030(4) 0.014(4)
C70 0.069(4) 0.045(3) 0.019(2) -0.0005(18) 0.006(2) -0.001(2)
C71 0.091(6) 0.055(4) 0.070(5) -0.014(3) 0.034(4) -0.011(3)
B1 0.041(3) 0.029(2) 0.023(2) 0.0013(17) 0.0130(18) -0.0052(19)

loop_
_atom_type_symbol
_atom_type_description
_atom_type_scat_dispersion_real
_atom_type_scat_dispersion_imag
_atom_type_scat_source
C C 0.0033 0.0016 'International Tables Vol C Tables 4.2.6.8 and 6.1.1.4'
H H 0.0000 0.0000 'International Tables Vol C Tables 4.2.6.8 and 6.1.1.4'
Ag Ag -0.8971 1.1015 'International Tables Vol C Tables 4.2.6.8 and 6.1.1.4'
B B 0.0013 0.0007 'International Tables Vol C Tables 4.2.6.8 and 6.1.1.4'
F F 0.0171 0.0103 'International Tables Vol C Tables 4.2.6.8 and 6.1.1.4'
O O 0.0106 0.0060 'International Tables Vol C Tables 4.2.6.8 and 6.1.1.4'
P P 0.1023 0.0942 'International Tables Vol C Tables 4.2.6.8 and 6.1.1.4'

loop_
_geom_angle_atom_site_label_1
_geom_angle_atom_site_label_2
_geom_angle_atom_site_label_3
_geom_angle
P3 Ag1 P2 122.15(3)
P3 Ag1 P1 128.95(3)
P2 Ag1 P1 83.96(3)
P3 Ag1 P4 82.09(3)
P2 Ag1 P4 128.44(3)
P1 Ag1 P4 117.21(3)
C13 P1 C1 100.93(16)
C13 P1 C7 103.86(16)
C1 P1 C7 106.12(16)
C13 P1 Ag1 105.81(12)
C1 P1 Ag1 127.70(12)
C7 P1 Ag1 109.79(11)
C19 P2 C25 105.68(16)
C19 P2 C18 104.51(16)
C25 P2 C18 102.00(16)
C19 P2 Ag1 108.47(11)
C25 P2 Ag1 127.92(12)
C18 P2 Ag1 105.99(11)
C39 P3 C45 102.38(16)
C39 P3 C51 104.98(15)
C45 P3 C51 104.59(15)
C39 P3 Ag1 109.76(11)
C45 P3 Ag1 128.82(12)
C51 P3 Ag1 104.20(11)
C57 P4 C56 104.80(16)
C57 P4 C63 104.63(16)
C56 P4 C63 102.27(16)
C57 P4 Ag1 123.05(11)
C56 P4 Ag1 103.21(11)
C63 P4 Ag1 116.33(11)
C2 C1 C6 119.7(3)
C2 C1 P1 119.7(3)
C6 C1 P1 120.6(3)
C3 C2 C1 118.4(3)
C3 C2 C31 120.6(3)
C1 C2 C31 121.0(3)
C2 C3 C4 121.5(3)
C5 C4 C3 119.8(3)
C6 C5 C4 119.2(3)
C5 C6 C1 121.3(3)
C8 C7 C12 119.3(3)
C8 C7 P1 121.2(3)
C12 C7 P1 118.9(3)
C9 C8 C7 118.7(4)
C9 C8 C33 120.5(4)
C7 C8 C33 120.6(3)
C8 C9 C10 121.5(4)
C11 C10 C9 119.5(4)
C10 C11 C12 120.1(4)
C11 C12 C7 120.8(3)
C18 C13 C14 118.7(3)
C18 C13 P1 122.3(3)
C14 C13 P1 119.0(3)
C15 C14 C13 121.1(3)
C16 C15 C14 120.0(3)
C15 C16 C17 120.3(3)
C16 C17 C18 121.0(3)
C17 C18 C13 118.9(3)
C17 C18 P2 119.3(3)
C13 C18 P2 121.8(3)
C24 C19 C20 119.8(3)
C24 C19 P2 120.4(3)
C20 C19 P2 119.5(3)
C21 C20 C19 118.0(4)
C21 C20 C35 120.1(3)
C19 C20 C35 122.0(3)
C20 C21 C22 122.1(4)
C23 C22 C21 119.4(3)
C24 C23 C22 119.4(4)
C23 C24 C19 121.3(4)
C30 C25 C26 119.8(3)
C30 C25 P2 120.2(3)
C26 C25 P2 119.9(3)
C27 C26 C25 117.9(3)
C27 C26 C37 120.8(3)
C25 C26 C37 121.2(3)
C28 C27 C26 121.7(3)
C29 C28 C27 119.5(3)
C28 C29 C30 120.2(3)
C29 C30 C25 120.8(3)
C2 C31 C32 116.5(3)
C34 C33 C8 118.3(4)
C20 C35 C36 116.0(3)
C26 C37 C38 116.6(3)
C44 C39 C40 119.5(3)
C44 C39 P3 123.4(3)
C40 C39 P3 117.1(3)
C41 C40 C39 120.3(4)
C42 C41 C40 120.3(4)
C41 C42 C43 119.2(4)
C44 C43 C42 120.4(4)
C39 C44 C43 120.2(3)
C46 C45 C50 119.0(3)
C46 C45 P3 118.6(3)
C50 C45 P3 122.4(3)
C45 C46 C47 120.5(3)
C48 C47 C46 119.8(3)
C47 C48 C49 120.5(3)
C50 C49 C48 119.6(3)
C49 C50 C45 120.5(3)
C52 C51 C56 119.4(3)
C52 C51 P3 121.1(3)
C56 C51 P3 119.4(2)
C53 C52 C51 120.7(3)
C52 C53 C54 120.0(3)
C55 C54 C53 120.1(3)
C54 C55 C56 121.1(3)
C55 C56 C51 118.7(3)
C55 C56 P4 118.9(3)
C51 C56 P4 122.4(3)
C58 C57 C62 119.5(3)
C58 C57 P4 122.8(3)
C62 C57 P4 117.6(3)
C59 C58 C57 120.2(3)
C60 C59 C58 120.5(4)
C59 C60 C61 120.2(4)
C62 C61 C60 119.6(4)
C61 C62 C57 120.1(4)
C64 C63 C68 118.7(3)
C64 C63 P4 124.3(3)
C68 C63 P4 117.0(3)
C63 C64 C65 120.5(4)
C66 C65 C64 120.3(4)
C67 C66 C65 119.8(4)
C66 C67 C68 120.0(4)
C67 C68 C63 120.6(4)
O1 C70 C69 122.6(6)
O1 C70 C71 121.0(6)
C69 C70 C71 116.4(6)
F2 B1 F1 109.6(4)
F2 B1 F4 110.0(4)
F1 B1 F4 109.9(4)
F2 B1 F3 111.1(4)
F1 B1 F3 108.2(4)
F4 B1 F3 108.0(4)

loop_
_geom_bond_atom_site_label_1
_geom_bond_atom_site_label_2
_geom_bond_distance
Ag1 P3 2.5029(9)
Ag1 P2 2.5063(10)
Ag1 P1 2.5147(10)
Ag1 P4 2.5215(9)
P1 C13 1.833(3)
P1 C1 1.834(3)
P1 C7 1.835(4)
P2 C19 1.835(4)
P2 C25 1.838(4)
P2 C18 1.842(4)
P3 C39 1.825(3)
P3 C45 1.825(3)
P3 C51 1.848(3)
P4 C57 1.826(4)
P4 C56 1.830(4)
P4 C63 1.834(4)
F1 B1 1.376(6)
F2 B1 1.372(5)
F3 B1 1.386(5)
F4 B1 1.379(6)
O1 C70 1.219(6)
C1 C2 1.399(5)
C1 C6 1.400(5)
C2 C3 1.389(5)
C2 C31 1.510(5)
C3 C4 1.399(5)
C4 C5 1.385(5)
C5 C6 1.384(5)
C7 C8 1.400(5)
C7 C12 1.405(5)
C8 C9 1.395(5)
C8 C33 1.510(6)
C9 C10 1.397(6)
C10 C11 1.373(5)
C11 C12 1.388(5)
C13 C18 1.406(4)
C13 C14 1.412(5)
C14 C15 1.378(5)
C15 C16 1.376(5)
C16 C17 1.385(5)
C17 C18 1.401(5)
C19 C24 1.399(5)
C19 C20 1.405(5)
C20 C21 1.391(5)
C20 C35 1.517(6)
C21 C22 1.396(5)
C22 C23 1.388(5)
C23 C24 1.384(5)
C25 C30 1.392(5)
C25 C26 1.413(5)
C26 C27 1.400(5)
C26 C37 1.512(5)
C27 C28 1.387(5)
C28 C29 1.381(5)
C29 C30 1.385(5)
C31 C32 1.524(5)
C33 C34 1.491(6)
C35 C36 1.518(6)
C37 C38 1.520(5)
C39 C44 1.382(5)
C39 C40 1.394(5)
C40 C41 1.389(5)
C41 C42 1.382(6)
C42 C43 1.397(6)
C43 C44 1.389(5)
C45 C46 1.387(5)
C45 C50 1.399(5)
C46 C47 1.390(5)
C47 C48 1.379(5)
C48 C49 1.390(5)
C49 C50 1.383(5)
C51 C52 1.397(5)
C51 C56 1.410(5)
C52 C53 1.387(5)
C53 C54 1.389(5)
C54 C55 1.376(5)
C55 C56 1.406(5)
C57 C58 1.391(5)
C57 C62 1.396(5)
C58 C59 1.388(5)
C59 C60 1.375(5)
C60 C61 1.397(6)
C61 C62 1.393(5)
C63 C64 1.384(5)
C63 C68 1.397(5)
C64 C65 1.388(5)
C65 C66 1.382(6)
C66 C67 1.378(6)
C67 C68 1.389(5)
C69 C70 1.491(8)
C70 C71 1.493(8)
